data_7121147
loop_
_publ_author_name
'Pollard, Victoria A.'
'Orr, Samantha A.'
'McLellan, Ross'
'Kennedy, Alan R.'
'Hevia, Eva'
'Mulvey, Robert E.'

_publ_section_title
;
 Lithium diamidodihydridoaluminates: bimetallic cooperativity in catalytic
 hydroboration and metallation applications
;
_journal_name_full 'Chemical Communications'
_journal_paper_doi 10.1039/C7CC08214B
_journal_year 2018
_chemical_formula_sum 'C34 H66 Al Li N2 O4 Si4'
_chemical_formula_weight 713.16
_space_group_crystal_system triclinic
_space_group_IT_number 2
_space_group_name_Hall '-P 1'
_space_group_name_H-M_alt 'P -1'
_symmetry_space_group_name_Hall '-P 1'
_symmetry_space_group_name_H-M 'P -1'
_atom_sites_solution_hydrogens geom
_audit_creation_method SHELXL-2014/7
_audit_update_record
;
2017-10-12 deposited with the CCDC.
2017-11-29 downloaded from the CCDC.
;
_cell_angle_alpha 77.340(5)
_cell_angle_beta 72.377(5)
_cell_angle_gamma 67.344(6)
_cell_formula_units_Z 2
_cell_length_a 11.2443(6)
_cell_length_b 13.0965(8)
_cell_length_c 16.3279(10)
_cell_measurement_reflns_used 9435
_cell_measurement_temperature 123(2)
_cell_measurement_theta_max 72.9000
_cell_measurement_theta_min 4.3860
_cell_volume 2100.4(2)
_computing_cell_refinement CrysalisPro
_computing_data_collection CrysalisPro
_computing_data_reduction CrysalisPro
_computing_publication_material SHELXL
_computing_structure_refinement 'SHELXL-2014/7 (Sheldrick, 2014)'
_computing_structure_solution SIR92
_diffrn_ambient_temperature 123(2)
_diffrn_measured_fraction_theta_full 0.996
_diffrn_measured_fraction_theta_max 0.964
_diffrn_measurement_device_type 'Oxford Diffraction Gemini S'
_diffrn_measurement_method 'omega scans'
_diffrn_radiation_type CuK\a
_diffrn_radiation_wavelength 1.54184
_diffrn_reflns_av_R_equivalents 0.0637
_diffrn_reflns_av_unetI/netI 0.0602
_diffrn_reflns_Laue_measured_fraction_full 0.996
_diffrn_reflns_Laue_measured_fraction_max 0.964
_diffrn_reflns_limit_h_max 13
_diffrn_reflns_limit_h_min -10
_diffrn_reflns_limit_k_max 16
_diffrn_reflns_limit_k_min -14
_diffrn_reflns_limit_l_max 20
_diffrn_reflns_limit_l_min -19
_diffrn_reflns_number 18846
_diffrn_reflns_point_group_measured_fraction_full 0.996
_diffrn_reflns_point_group_measured_fraction_max 0.964
_diffrn_reflns_theta_full 70.000
_diffrn_reflns_theta_max 74.246
_diffrn_reflns_theta_min 3.682
_diffrn_source 'sealed tube'
_exptl_absorpt_coefficient_mu 1.787
_exptl_absorpt_correction_T_max 1.00000
_exptl_absorpt_correction_T_min 0.73440
_exptl_absorpt_correction_type multi-scan
_exptl_absorpt_process_details
;
CrysAlisPro, Agilent Technologies,
Version 1.171.37.35 (release 13-08-2014 CrysAlis171 .NET)
(compiled Aug 13 2014,18:06:01)
Empirical absorption correction using spherical harmonics,
 implemented in SCALE3 ABSPACK scaling algorithm.
;
_exptl_crystal_colour colourless
_exptl_crystal_density_diffrn 1.128
_exptl_crystal_description block
_exptl_crystal_F_000 776
_exptl_crystal_size_max .3
_exptl_crystal_size_mid .2
_exptl_crystal_size_min .1
_refine_diff_density_max 0.479
_refine_diff_density_min -0.394
_refine_diff_density_rms 0.071
_refine_ls_extinction_method none
_refine_ls_goodness_of_fit_ref 1.073
_refine_ls_hydrogen_treatment constr
_refine_ls_matrix_type full
_refine_ls_number_parameters 453
_refine_ls_number_reflns 8238
_refine_ls_number_restraints 92
_refine_ls_restrained_S_all 1.068
_refine_ls_R_factor_all 0.0588
_refine_ls_R_factor_gt 0.0500
_refine_ls_shift/su_max 0.003
_refine_ls_shift/su_mean 0.000
_refine_ls_structure_factor_coef Fsqd
_refine_ls_weighting_details 'w=1/[\s^2^(Fo^2^)+(0.0827P)^2^+0.6997P] where P=(Fo^2^+2Fc^2^)/3'
_refine_ls_weighting_scheme calc
_refine_ls_wR_factor_gt 0.1382
_refine_ls_wR_factor_ref 0.1539
_reflns_Friedel_coverage 0.000
_reflns_number_gt 7082
_reflns_number_total 8238
_reflns_threshold_expression 'I > 2\s(I)'
_cod_data_source_file c7cc08214b2.cif
_cod_data_source_block VP1706
_cod_database_code 7121147
_shelx_shelxl_version_number 2014/7
_shelx_space_group_comment
;
The symmetry employed for this shelxl refinement is uniquely defined
by the following loop, which should always be used as a source of
symmetry information in preference to the above space-group names.
They are only intended as comments.
;

loop_
_space_group_symop_operation_xyz
'x, y, z'
'-x, -y, -z'

loop_
_atom_site_label
_atom_site_type_symbol
_atom_site_fract_x
_atom_site_fract_y
_atom_site_fract_z
_atom_site_U_iso_or_equiv
_atom_site_adp_type
_atom_site_occupancy
_atom_site_site_symmetry_order
_atom_site_calc_flag
_atom_site_refinement_flags_posn
_atom_site_refinement_flags_adp
_atom_site_refinement_flags_occupancy
_atom_site_disorder_assembly
_atom_site_disorder_group
Al1 Al 0.69914(5) 0.29771(5) 0.75482(4) 0.02311(14) Uani 1 1 d . . . . .
Li1 Li 0.7302(3) 0.0770(3) 0.7519(2) 0.0293(7) Uani 1 1 d . . . . .
Si1 Si 0.48163(6) 0.52264(5) 0.70866(4) 0.03348(15) Uani 1 1 d . . . . .
Si2 Si 0.39760(5) 0.35802(5) 0.84735(4) 0.03039(15) Uani 1 1 d . . . . .
Si3 Si 0.80773(6) 0.44533(5) 0.81535(4) 0.03074(15) Uani 1 1 d . . . . .
Si4 Si 0.97468(6) 0.32865(5) 0.66070(4) 0.03088(15) Uani 1 1 d . . . . .
O1 O 0.73337(14) 0.17240(12) 0.82858(9) 0.0268(3) Uani 1 1 d . . . . .
O2 O 0.71609(14) 0.21781(11) 0.67329(9) 0.0266(3) Uani 1 1 d . . . . .
O3 O 0.58523(15) 0.01016(13) 0.77767(10) 0.0336(3) Uani 1 1 d . U . . .
O4 O 0.88268(15) -0.05696(12) 0.72224(11) 0.0340(3) Uani 1 1 d . U . . .
N1 N 0.52526(16) 0.39872(14) 0.77563(11) 0.0276(4) Uani 1 1 d . . . . .
N2 N 0.82719(17) 0.36173(14) 0.73990(11) 0.0265(3) Uani 1 1 d . . . . .
C1 C 0.6251(3) 0.5413(2) 0.61886(17) 0.0436(5) Uani 1 1 d . . . . .
H1A H 0.7043 0.5172 0.6414 0.065 Uiso 1 1 calc R U . . .
H1B H 0.6037 0.6200 0.5952 0.065 Uiso 1 1 calc R U . . .
H1C H 0.6422 0.4963 0.5731 0.065 Uiso 1 1 calc R U . . .
C2 C 0.4110(3) 0.6493(2) 0.7684(2) 0.0476(6) Uani 1 1 d . . . . .
H2A H 0.3181 0.6599 0.7986 0.071 Uiso 1 1 calc R U . . .
H2B H 0.4159 0.7150 0.7270 0.071 Uiso 1 1 calc R U . . .
H2C H 0.4623 0.6386 0.8105 0.071 Uiso 1 1 calc R U . . .
C3 C 0.3534(3) 0.5341(2) 0.65172(18) 0.0446(6) Uani 1 1 d . . . . .
H3A H 0.3888 0.4739 0.6150 0.067 Uiso 1 1 calc R U . . .
H3B H 0.3316 0.6061 0.6158 0.067 Uiso 1 1 calc R U . . .
H3C H 0.2730 0.5283 0.6947 0.067 Uiso 1 1 calc R U . . .
C4 C 0.2448(2) 0.4774(2) 0.88844(17) 0.0420(5) Uani 1 1 d . . . . .
H4A H 0.2687 0.5239 0.9159 0.063 Uiso 1 1 calc R U . . .
H4B H 0.1793 0.4483 0.9309 0.063 Uiso 1 1 calc R U . . .
H4C H 0.2069 0.5223 0.8400 0.063 Uiso 1 1 calc R U . . .
C5 C 0.3454(2) 0.2731(2) 0.79608(18) 0.0400(5) Uani 1 1 d . . . . .
H5A H 0.3116 0.3181 0.7462 0.060 Uiso 1 1 calc R U . . .
H5B H 0.2754 0.2490 0.8383 0.060 Uiso 1 1 calc R U . . .
H5C H 0.4218 0.2075 0.7769 0.060 Uiso 1 1 calc R U . . .
C6 C 0.4436(2) 0.2725(2) 0.94847(16) 0.0399(5) Uani 1 1 d . . . . .
H6A H 0.5149 0.2022 0.9339 0.060 Uiso 1 1 calc R U . . .
H6B H 0.3659 0.2571 0.9881 0.060 Uiso 1 1 calc R U . . .
H6C H 0.4742 0.3137 0.9763 0.060 Uiso 1 1 calc R U . . .
C7 C 0.6698(2) 0.4400(2) 0.91371(16) 0.0384(5) Uani 1 1 d . . . . .
H7A H 0.5876 0.4574 0.8960 0.058 Uiso 1 1 calc R U . . .
H7B H 0.6571 0.4945 0.9510 0.058 Uiso 1 1 calc R U . . .
H7C H 0.6926 0.3652 0.9456 0.058 Uiso 1 1 calc R U . . .
C8 C 0.7694(3) 0.5973(2) 0.7725(2) 0.0471(6) Uani 1 1 d . . . . .
H8A H 0.8385 0.6058 0.7206 0.071 Uiso 1 1 calc R U . . .
H8B H 0.7668 0.6385 0.8168 0.071 Uiso 1 1 calc R U . . .
H8C H 0.6831 0.6266 0.7579 0.071 Uiso 1 1 calc R U . . .
C9 C 0.9604(2) 0.4042(2) 0.85705(17) 0.0421(5) Uani 1 1 d . . . . .
H9A H 0.9849 0.3254 0.8808 0.063 Uiso 1 1 calc R U . . .
H9B H 0.9421 0.4500 0.9025 0.063 Uiso 1 1 calc R U . . .
H9C H 1.0336 0.4157 0.8095 0.063 Uiso 1 1 calc R U . . .
C10 C 1.0415(3) 0.4463(2) 0.62115(18) 0.0472(6) Uani 1 1 d . . . . .
H10A H 0.9746 0.5118 0.5993 0.071 Uiso 1 1 calc R U . . .
H10B H 1.1221 0.4242 0.5745 0.071 Uiso 1 1 calc R U . . .
H10C H 1.0628 0.4644 0.6689 0.071 Uiso 1 1 calc R U . . .
C11 C 1.1088(2) 0.2063(2) 0.69940(17) 0.0399(5) Uani 1 1 d . . . . .
H11A H 1.1205 0.2208 0.7523 0.060 Uiso 1 1 calc R U . . .
H11B H 1.1922 0.1946 0.6546 0.060 Uiso 1 1 calc R U . . .
H11C H 1.0839 0.1396 0.7114 0.060 Uiso 1 1 calc R U . . .
C12 C 0.9599(2) 0.2926(2) 0.56016(14) 0.0386(5) Uani 1 1 d . . . . .
H12A H 0.9333 0.2266 0.5743 0.058 Uiso 1 1 calc R U . . .
H12B H 1.0458 0.2771 0.5177 0.058 Uiso 1 1 calc R U . . .
H12C H 0.8929 0.3554 0.5359 0.058 Uiso 1 1 calc R U . . .
C13 C 0.8003(2) 0.15001(18) 0.89475(13) 0.0303(4) Uani 1 1 d . . . . .
H13A H 0.7344 0.1745 0.9490 0.036 Uiso 1 1 calc R U . . .
H13B H 0.8608 0.1935 0.8785 0.036 Uiso 1 1 calc R U . . .
C14 C 0.8799(2) 0.02713(18) 0.91041(13) 0.0286(4) Uani 1 1 d . . . . .
C15 C 1.0181(2) -0.0099(2) 0.89187(15) 0.0361(5) Uani 1 1 d . . . . .
H15 H 1.0630 0.0424 0.8690 0.043 Uiso 1 1 calc R U . . .
C16 C 1.0909(2) -0.1218(2) 0.90638(16) 0.0414(5) Uani 1 1 d . . . . .
H16 H 1.1851 -0.1458 0.8931 0.050 Uiso 1 1 calc R U . . .
C17 C 1.0271(3) -0.1986(2) 0.94004(16) 0.0424(5) Uani 1 1 d . . . . .
H17 H 1.0769 -0.2756 0.9495 0.051 Uiso 1 1 calc R U . . .
C18 C 0.8896(3) -0.1623(2) 0.95988(18) 0.0459(6) Uani 1 1 d . . . . .
H18 H 0.8449 -0.2145 0.9838 0.055 Uiso 1 1 calc R U . . .
C19 C 0.8167(2) -0.0498(2) 0.94491(16) 0.0376(5) Uani 1 1 d . . . . .
H19 H 0.7225 -0.0258 0.9586 0.045 Uiso 1 1 calc R U . . .
C20 C 0.6516(2) 0.26169(18) 0.60507(14) 0.0344(5) Uani 1 1 d . . . . .
H20A H 0.6933 0.3132 0.5640 0.041 Uiso 1 1 calc R U . . .
H20B H 0.5575 0.3054 0.6288 0.041 Uiso 1 1 calc R U . . .
C21 C 0.6567(2) 0.17394(18) 0.55643(13) 0.0317(4) Uani 1 1 d . . . . .
C22 C 0.5571(3) 0.1978(2) 0.51471(15) 0.0388(5) Uani 1 1 d . . . . .
H22 H 0.4854 0.2666 0.5200 0.047 Uiso 1 1 calc R U . . .
C23 C 0.5607(3) 0.1225(3) 0.46529(18) 0.0524(7) Uani 1 1 d . . . . .
H23 H 0.4930 0.1409 0.4356 0.063 Uiso 1 1 calc R U . . .
C24 C 0.6617(3) 0.0218(3) 0.45931(18) 0.0556(7) Uani 1 1 d . . . . .
H24 H 0.6635 -0.0302 0.4261 0.067 Uiso 1 1 calc R U . . .
C25 C 0.7599(3) -0.0040(2) 0.50109(16) 0.0461(6) Uani 1 1 d . . . . .
H25 H 0.8294 -0.0742 0.4971 0.055 Uiso 1 1 calc R U . . .
C26 C 0.7590(2) 0.0721(2) 0.54978(15) 0.0383(5) Uani 1 1 d . . . . .
H26 H 0.8282 0.0541 0.5781 0.046 Uiso 1 1 calc R U . . .
C27 C 0.519(4) 0.005(3) 0.716(3) 0.0400(12) Uani 0.252(6) 1 d D U P A 1
H27A H 0.5832 -0.0178 0.6612 0.048 Uiso 0.252(6) 1 calc R U P A 1
H27B H 0.4507 0.0780 0.7047 0.048 Uiso 0.252(6) 1 calc R U P A 1
C28 C 0.4570(12) -0.0826(10) 0.7636(6) 0.0376(8) Uani 0.252(6) 1 d D U P A 1
H28A H 0.5240 -0.1586 0.7627 0.045 Uiso 0.252(6) 1 calc R U P A 1
H28B H 0.3849 -0.0791 0.7390 0.045 Uiso 0.252(6) 1 calc R U P A 1
C29 C 0.4035(14) -0.0467(12) 0.8546(7) 0.0482(10) Uani 0.252(6) 1 d D U P A 1
H29A H 0.3197 0.0180 0.8599 0.058 Uiso 0.252(6) 1 calc R U P A 1
H29B H 0.3908 -0.1085 0.8996 0.058 Uiso 0.252(6) 1 calc R U P A 1
C30 C 0.521(2) -0.016(2) 0.857(2) 0.0393(12) Uani 0.252(6) 1 d D U P A 1
H30A H 0.4876 0.0481 0.8901 0.047 Uiso 0.252(6) 1 calc R U P A 1
H30B H 0.5819 -0.0796 0.8857 0.047 Uiso 0.252(6) 1 calc R U P A 1
C31 C 0.8759(12) -0.1648(19) 0.7309(10) 0.0474(11) Uani 0.705(6) 1 d D U P B 1
H31A H 0.8302 -0.1679 0.6888 0.057 Uiso 0.705(6) 1 calc R U P B 1
H31B H 0.8260 -0.1836 0.7899 0.057 Uiso 0.705(6) 1 calc R U P B 1
C32 C 1.0192(4) -0.2473(3) 0.7135(3) 0.0463(10) Uani 0.705(6) 1 d D U P B 1
H32A H 1.0522 -0.2734 0.7668 0.056 Uiso 0.705(6) 1 calc R U P B 1
H32B H 1.0275 -0.3123 0.6878 0.056 Uiso 0.705(6) 1 calc R U P B 1
C33 C 1.0901(5) -0.1742(4) 0.6497(3) 0.0496(12) Uani 0.705(6) 1 d D U P B 1
H33A H 1.0790 -0.1679 0.5906 0.059 Uiso 0.705(6) 1 calc R U P B 1
H33B H 1.1859 -0.2023 0.6482 0.059 Uiso 0.705(6) 1 calc R U P B 1
C34 C 1.0176(11) -0.0632(5) 0.6880(5) 0.0340(13) Uani 0.705(6) 1 d D U P B 1
H34A H 1.0564 -0.0611 0.7342 0.041 Uiso 0.705(6) 1 calc R U P B 1
H34B H 1.0240 -0.0002 0.6426 0.041 Uiso 0.705(6) 1 calc R U P B 1
C27A C 0.5265(11) -0.0132(7) 0.7195(9) 0.0400(12) Uani 0.748(6) 1 d D . P A 2
H27C H 0.5893 -0.0783 0.6893 0.048 Uiso 0.748(6) 1 calc R U P A 2
H27D H 0.5027 0.0518 0.6757 0.048 Uiso 0.748(6) 1 calc R U P A 2
C28A C 0.4033(4) -0.0371(3) 0.7753(2) 0.0376(8) Uani 0.748(6) 1 d D . P A 2
H28C H 0.3272 0.0324 0.7884 0.045 Uiso 0.748(6) 1 calc R U P A 2
H28D H 0.3780 -0.0834 0.7477 0.045 Uiso 0.748(6) 1 calc R U P A 2
C29A C 0.4511(5) -0.1002(4) 0.8553(2) 0.0482(10) Uani 0.748(6) 1 d D . P A 2
H29C H 0.3753 -0.0968 0.9064 0.058 Uiso 0.748(6) 1 calc R U P A 2
H29D H 0.5038 -0.1792 0.8471 0.058 Uiso 0.748(6) 1 calc R U P A 2
C30A C 0.5361(7) -0.0405(5) 0.8656(6) 0.0393(12) Uani 0.748(6) 1 d D . P A 2
H30C H 0.4829 0.0177 0.9049 0.047 Uiso 0.748(6) 1 calc R U P A 2
H30D H 0.6112 -0.0936 0.8897 0.047 Uiso 0.748(6) 1 calc R U P A 2
C31A C 0.882(3) -0.173(5) 0.732(2) 0.0474(11) Uani 0.295(6) 1 d D . P B 2
H31C H 0.8055 -0.1751 0.7156 0.057 Uiso 0.295(6) 1 calc R U P B 2
H31D H 0.8829 -0.2103 0.7919 0.057 Uiso 0.295(6) 1 calc R U P B 2
C32A C 1.0137(9) -0.2242(8) 0.6677(8) 0.0463(10) Uani 0.295(6) 1 d D . P B 2
H32C H 1.0474 -0.3065 0.6794 0.056 Uiso 0.295(6) 1 calc R U P B 2
H32D H 1.0046 -0.2024 0.6073 0.056 Uiso 0.295(6) 1 calc R U P B 2
C33A C 1.1035(12) -0.1734(10) 0.6856(9) 0.0496(12) Uani 0.295(6) 1 d D . P B 2
H33C H 1.1912 -0.1908 0.6437 0.059 Uiso 0.295(6) 1 calc R U P B 2
H33D H 1.1154 -0.1963 0.7453 0.059 Uiso 0.295(6) 1 calc R U P B 2
C34A C 1.017(3) -0.0510(13) 0.6719(17) 0.0340(13) Uani 0.295(6) 1 d D . P B 2
H34C H 1.0434 -0.0023 0.6961 0.041 Uiso 0.295(6) 1 calc R U P B 2
H34D H 1.0194 -0.0249 0.6099 0.041 Uiso 0.295(6) 1 calc R U P B 2

loop_
_atom_site_aniso_label
_atom_site_aniso_U_11
_atom_site_aniso_U_22
_atom_site_aniso_U_33
_atom_site_aniso_U_23
_atom_site_aniso_U_13
_atom_site_aniso_U_12
Al1 0.0208(3) 0.0210(3) 0.0286(3) -0.0049(2) -0.0085(2) -0.0052(2)
Li1 0.0279(17) 0.0216(16) 0.0356(17) -0.0017(13) -0.0069(13) -0.0070(13)
Si1 0.0320(3) 0.0225(3) 0.0450(3) -0.0057(2) -0.0178(2) -0.0011(2)
Si2 0.0200(3) 0.0307(3) 0.0412(3) -0.0109(2) -0.0086(2) -0.0049(2)
Si3 0.0256(3) 0.0288(3) 0.0425(3) -0.0118(2) -0.0085(2) -0.0099(2)
Si4 0.0270(3) 0.0263(3) 0.0373(3) -0.0043(2) -0.0024(2) -0.0107(2)
O1 0.0238(7) 0.0263(7) 0.0320(7) -0.0041(5) -0.0103(5) -0.0075(5)
O2 0.0285(7) 0.0226(7) 0.0296(7) -0.0049(5) -0.0114(5) -0.0053(5)
O3 0.0282(7) 0.0383(8) 0.0385(8) -0.0059(6) -0.0062(6) -0.0164(6)
O4 0.0267(7) 0.0226(7) 0.0484(9) -0.0065(6) -0.0034(6) -0.0069(6)
N1 0.0214(8) 0.0252(8) 0.0368(9) -0.0085(7) -0.0108(7) -0.0032(6)
N2 0.0238(8) 0.0239(8) 0.0339(9) -0.0052(6) -0.0072(6) -0.0092(6)
C1 0.0463(14) 0.0323(12) 0.0482(13) 0.0011(10) -0.0186(11) -0.0069(10)
C2 0.0458(14) 0.0265(12) 0.0703(17) -0.0172(11) -0.0196(12) -0.0019(10)
C3 0.0442(13) 0.0315(12) 0.0564(15) -0.0065(10) -0.0301(11) 0.0031(10)
C4 0.0268(11) 0.0426(13) 0.0539(14) -0.0209(11) -0.0096(10) -0.0011(9)
C5 0.0289(11) 0.0377(12) 0.0596(15) -0.0175(11) -0.0115(10) -0.0111(9)
C6 0.0271(11) 0.0465(14) 0.0431(12) -0.0014(10) -0.0060(9) -0.0134(10)
C7 0.0318(11) 0.0434(13) 0.0449(12) -0.0213(10) -0.0065(9) -0.0116(10)
C8 0.0466(14) 0.0276(12) 0.0704(17) -0.0139(11) -0.0137(12) -0.0121(10)
C9 0.0318(11) 0.0531(15) 0.0510(14) -0.0153(11) -0.0147(10) -0.0162(11)
C10 0.0446(14) 0.0411(14) 0.0557(15) -0.0065(11) 0.0018(11) -0.0247(11)
C11 0.0286(11) 0.0326(12) 0.0542(14) -0.0076(10) -0.0082(10) -0.0058(9)
C12 0.0424(13) 0.0374(12) 0.0321(11) -0.0070(9) -0.0009(9) -0.0141(10)
C13 0.0310(10) 0.0307(11) 0.0317(10) -0.0060(8) -0.0132(8) -0.0076(8)
C14 0.0278(10) 0.0311(11) 0.0276(9) -0.0021(8) -0.0106(7) -0.0088(8)
C15 0.0304(11) 0.0382(12) 0.0403(11) -0.0001(9) -0.0107(9) -0.0131(9)
C16 0.0294(11) 0.0427(13) 0.0459(13) -0.0031(10) -0.0129(9) -0.0041(10)
C17 0.0451(13) 0.0314(12) 0.0429(12) -0.0004(9) -0.0157(10) -0.0031(10)
C18 0.0463(14) 0.0353(13) 0.0563(15) 0.0047(11) -0.0143(11) -0.0182(11)
C19 0.0296(11) 0.0363(12) 0.0463(13) 0.0011(9) -0.0101(9) -0.0131(9)
C20 0.0427(12) 0.0256(10) 0.0365(11) -0.0058(8) -0.0193(9) -0.0050(9)
C21 0.0373(11) 0.0324(11) 0.0267(9) -0.0063(8) -0.0058(8) -0.0133(9)
C22 0.0458(13) 0.0382(12) 0.0367(11) -0.0028(9) -0.0154(10) -0.0157(10)
C23 0.0667(18) 0.0591(17) 0.0464(14) -0.0111(12) -0.0225(13) -0.0282(15)
C24 0.080(2) 0.0587(18) 0.0447(14) -0.0204(12) -0.0083(13) -0.0383(16)
C25 0.0589(16) 0.0326(12) 0.0376(12) -0.0110(9) 0.0046(11) -0.0145(11)
C26 0.0386(12) 0.0359(12) 0.0355(11) -0.0105(9) -0.0026(9) -0.0089(10)
C27 0.0427(18) 0.047(4) 0.0385(16) -0.007(3) -0.0099(15) -0.023(3)
C28 0.031(2) 0.038(2) 0.0478(16) -0.0068(15) -0.0081(15) -0.0158(16)
C29 0.057(3) 0.056(3) 0.0445(15) 0.0023(19) -0.0129(17) -0.036(2)
C30 0.045(2) 0.045(4) 0.036(2) 0.009(2) -0.0149(14) -0.027(3)
C31 0.0337(18) 0.020(4) 0.0816(19) -0.0100(16) -0.0042(14) -0.0066(13)
C32 0.0379(16) 0.0226(16) 0.065(3) -0.0019(17) -0.004(2) -0.0034(13)
C33 0.0346(17) 0.0371(16) 0.066(3) -0.018(2) 0.007(2) -0.0087(13)
C34 0.0267(11) 0.0316(18) 0.040(4) 0.000(2) -0.006(2) -0.0102(15)
C27A 0.0427(18) 0.047(4) 0.0385(16) -0.007(3) -0.0099(15) -0.023(3)
C28A 0.031(2) 0.038(2) 0.0478(16) -0.0068(15) -0.0081(15) -0.0158(16)
C29A 0.057(3) 0.056(3) 0.0445(15) 0.0023(19) -0.0129(17) -0.036(2)
C30A 0.045(2) 0.045(4) 0.036(2) 0.009(2) -0.0149(14) -0.027(3)
C31A 0.0337(18) 0.020(4) 0.0816(19) -0.0100(16) -0.0042(14) -0.0066(13)
C32A 0.0379(16) 0.0226(16) 0.065(3) -0.0019(17) -0.004(2) -0.0034(13)
C33A 0.0346(17) 0.0371(16) 0.066(3) -0.018(2) 0.007(2) -0.0087(13)
C34A 0.0267(11) 0.0316(18) 0.040(4) 0.000(2) -0.006(2) -0.0102(15)

loop_
_atom_type_symbol
_atom_type_description
_atom_type_scat_dispersion_real
_atom_type_scat_dispersion_imag
_atom_type_scat_source
Al Al 0.2130 0.2455 'International Tables Vol C Tables 4.2.6.8 and 6.1.1.4'
Li Li 0.0008 0.0003 'International Tables Vol C Tables 4.2.6.8 and 6.1.1.4'
Si Si 0.2541 0.3302 'International Tables Vol C Tables 4.2.6.8 and 6.1.1.4'
O O 0.0492 0.0322 'International Tables Vol C Tables 4.2.6.8 and 6.1.1.4'
N N 0.0311 0.0180 'International Tables Vol C Tables 4.2.6.8 and 6.1.1.4'
C C 0.0181 0.0091 'International Tables Vol C Tables 4.2.6.8 and 6.1.1.4'
H H 0.0000 0.0000 'International Tables Vol C Tables 4.2.6.8 and 6.1.1.4'

loop_
_geom_angle_atom_site_label_1
_geom_angle_atom_site_label_2
_geom_angle_atom_site_label_3
_geom_angle
O2 Al1 O1 89.49(7)
O2 Al1 N2 118.31(8)
O1 Al1 N2 109.15(7)
O2 Al1 N1 107.04(7)
O1 Al1 N1 117.13(8)
N2 Al1 N1 113.78(8)
O4 Li1 O1 119.8(2)
O4 Li1 O2 119.50(18)
O1 Li1 O2 79.38(14)
O4 Li1 O3 97.97(16)
O1 Li1 O3 122.72(18)
O2 Li1 O3 119.29(19)
N1 Si1 C1 113.04(10)
N1 Si1 C3 113.20(11)
C1 Si1 C3 104.40(13)
N1 Si1 C2 112.91(11)
C1 Si1 C2 106.46(13)
C3 Si1 C2 106.13(12)
N1 Si2 C5 110.93(10)
N1 Si2 C6 113.30(9)
C5 Si2 C6 107.12(12)
N1 Si2 C4 114.00(11)
C5 Si2 C4 107.29(11)
C6 Si2 C4 103.65(12)
N2 Si3 C7 113.07(9)
N2 Si3 C9 112.64(10)
C7 Si3 C9 105.47(11)
N2 Si3 C8 113.80(11)
C7 Si3 C8 105.46(12)
C9 Si3 C8 105.65(12)
N2 Si4 C12 113.76(10)
N2 Si4 C11 112.14(10)
C12 Si4 C11 106.11(11)
N2 Si4 C10 113.17(10)
C12 Si4 C10 104.09(12)
C11 Si4 C10 106.91(12)
C13 O1 Al1 125.85(13)
C13 O1 Li1 132.53(16)
Al1 O1 Li1 95.33(12)
C20 O2 Al1 123.54(12)
C20 O2 Li1 129.53(17)
Al1 O2 Li1 94.92(12)
C30 O3 C27 109.2(12)
C27A O3 C30A 107.6(4)
C30 O3 Li1 123.5(8)
C27 O3 Li1 126.1(8)
C27A O3 Li1 130.2(3)
C30A O3 Li1 121.5(2)
C31 O4 C34 108.9(5)
C31A O4 C34A 110.6(11)
C31 O4 Li1 124.8(4)
C34 O4 Li1 126.3(3)
C31A O4 Li1 127.2(10)
C34A O4 Li1 121.6(6)
Si1 N1 Si2 117.56(10)
Si1 N1 Al1 120.90(10)
Si2 N1 Al1 120.13(10)
Si4 N2 Si3 118.13(10)
Si4 N2 Al1 122.53(10)
Si3 N2 Al1 118.92(10)
Si1 C1 H1A 109.5
Si1 C1 H1B 109.5
H1A C1 H1B 109.5
Si1 C1 H1C 109.5
H1A C1 H1C 109.5
H1B C1 H1C 109.5
Si1 C2 H2A 109.5
Si1 C2 H2B 109.5
H2A C2 H2B 109.5
Si1 C2 H2C 109.5
H2A C2 H2C 109.5
H2B C2 H2C 109.5
Si1 C3 H3A 109.5
Si1 C3 H3B 109.5
H3A C3 H3B 109.5
Si1 C3 H3C 109.5
H3A C3 H3C 109.5
H3B C3 H3C 109.5
Si2 C4 H4A 109.5
Si2 C4 H4B 109.5
H4A C4 H4B 109.5
Si2 C4 H4C 109.5
H4A C4 H4C 109.5
H4B C4 H4C 109.5
Si2 C5 H5A 109.5
Si2 C5 H5B 109.5
H5A C5 H5B 109.5
Si2 C5 H5C 109.5
H5A C5 H5C 109.5
H5B C5 H5C 109.5
Si2 C6 H6A 109.5
Si2 C6 H6B 109.5
H6A C6 H6B 109.5
Si2 C6 H6C 109.5
H6A C6 H6C 109.5
H6B C6 H6C 109.5
Si3 C7 H7A 109.5
Si3 C7 H7B 109.5
H7A C7 H7B 109.5
Si3 C7 H7C 109.5
H7A C7 H7C 109.5
H7B C7 H7C 109.5
Si3 C8 H8A 109.5
Si3 C8 H8B 109.5
H8A C8 H8B 109.5
Si3 C8 H8C 109.5
H8A C8 H8C 109.5
H8B C8 H8C 109.5
Si3 C9 H9A 109.5
Si3 C9 H9B 109.5
H9A C9 H9B 109.5
Si3 C9 H9C 109.5
H9A C9 H9C 109.5
H9B C9 H9C 109.5
Si4 C10 H10A 109.5
Si4 C10 H10B 109.5
H10A C10 H10B 109.5
Si4 C10 H10C 109.5
H10A C10 H10C 109.5
H10B C10 H10C 109.5
Si4 C11 H11A 109.5
Si4 C11 H11B 109.5
H11A C11 H11B 109.5
Si4 C11 H11C 109.5
H11A C11 H11C 109.5
H11B C11 H11C 109.5
Si4 C12 H12A 109.5
Si4 C12 H12B 109.5
H12A C12 H12B 109.5
Si4 C12 H12C 109.5
H12A C12 H12C 109.5
H12B C12 H12C 109.5
O1 C13 C14 112.09(16)
O1 C13 H13A 109.2
C14 C13 H13A 109.2
O1 C13 H13B 109.2
C14 C13 H13B 109.2
H13A C13 H13B 107.9
C19 C14 C15 118.6(2)
C19 C14 C13 120.6(2)
C15 C14 C13 120.8(2)
C16 C15 C14 120.9(2)
C16 C15 H15 119.6
C14 C15 H15 119.6
C17 C16 C15 120.2(2)
C17 C16 H16 119.9
C15 C16 H16 119.9
C16 C17 C18 119.3(2)
C16 C17 H17 120.4
C18 C17 H17 120.4
C17 C18 C19 120.4(2)
C17 C18 H18 119.8
C19 C18 H18 119.8
C14 C19 C18 120.6(2)
C14 C19 H19 119.7
C18 C19 H19 119.7
O2 C20 C21 113.64(18)
O2 C20 H20A 108.8
C21 C20 H20A 108.8
O2 C20 H20B 108.8
C21 C20 H20B 108.8
H20A C20 H20B 107.7
C22 C21 C26 118.9(2)
C22 C21 C20 118.5(2)
C26 C21 C20 122.6(2)
C21 C22 C23 120.9(2)
C21 C22 H22 119.6
C23 C22 H22 119.6
C24 C23 C22 120.0(3)
C24 C23 H23 120.0
C22 C23 H23 120.0
C25 C24 C23 120.0(2)
C25 C24 H24 120.0
C23 C24 H24 120.0
C24 C25 C26 120.6(3)
C24 C25 H25 119.7
C26 C25 H25 119.7
C21 C26 C25 119.6(2)
C21 C26 H26 120.2
C25 C26 H26 120.2
O3 C27 C28 102(3)
O3 C27 H27A 111.4
C28 C27 H27A 111.4
O3 C27 H27B 111.4
C28 C27 H27B 111.4
H27A C27 H27B 109.3
C27 C28 C29 100(2)
C27 C28 H28A 111.7
C29 C28 H28A 111.7
C27 C28 H28B 111.7
C29 C28 H28B 111.7
H28A C28 H28B 109.5
C30 C29 C28 97.6(15)
C30 C29 H29A 112.2
C28 C29 H29A 112.2
C30 C29 H29B 112.2
C28 C29 H29B 112.2
H29A C29 H29B 109.8
O3 C30 C29 111.0(18)
O3 C30 H30A 109.4
C29 C30 H30A 109.4
O3 C30 H30B 109.4
C29 C30 H30B 109.4
H30A C30 H30B 108.0
O4 C31 C32 107.3(15)
O4 C31 H31A 110.3
C32 C31 H31A 110.3
O4 C31 H31B 110.3
C32 C31 H31B 110.3
H31A C31 H31B 108.5
C33 C32 C31 100.4(10)
C33 C32 H32A 111.7
C31 C32 H32A 111.7
C33 C32 H32B 111.7
C31 C32 H32B 111.7
H32A C32 H32B 109.5
C32 C33 C34 101.0(5)
C32 C33 H33A 111.6
C34 C33 H33A 111.6
C32 C33 H33B 111.6
C34 C33 H33B 111.6
H33A C33 H33B 109.4
O4 C34 C33 105.8(7)
O4 C34 H34A 110.6
C33 C34 H34A 110.6
O4 C34 H34B 110.6
C33 C34 H34B 110.6
H34A C34 H34B 108.7
O3 C27A C28A 106.2(9)
O3 C27A H27C 110.5
C28A C27A H27C 110.5
O3 C27A H27D 110.5
C28A C27A H27D 110.5
H27C C27A H27D 108.7
C29A C28A C27A 100.7(7)
C29A C28A H28C 111.6
C27A C28A H28C 111.6
C29A C28A H28D 111.6
C27A C28A H28D 111.6
H28C C28A H28D 109.4
C30A C29A C28A 103.8(3)
C30A C29A H29C 111.0
C28A C29A H29C 111.0
C30A C29A H29D 111.0
C28A C29A H29D 111.0
H29C C29A H29D 109.0
O3 C30A C29A 105.7(5)
O3 C30A H30C 110.6
C29A C30A H30C 110.6
O3 C30A H30D 110.6
C29A C30A H30D 110.6
H30C C30A H30D 108.7
O4 C31A C32A 99(3)
O4 C31A H31C 111.9
C32A C31A H31C 111.9
O4 C31A H31D 111.9
C32A C31A H31D 111.9
H31C C31A H31D 109.6
C33A C32A C31A 102(3)
C33A C32A H32C 111.4
C31A C32A H32C 111.4
C33A C32A H32D 111.4
C31A C32A H32D 111.4
H32C C32A H32D 109.3
C32A C33A C34A 97.6(15)
C32A C33A H33C 112.2
C34A C33A H33C 112.2
C32A C33A H33D 112.2
C34A C33A H33D 112.2
H33C C33A H33D 109.8
O4 C34A C33A 100.3(15)
O4 C34A H34C 111.7
C33A C34A H34C 111.7
O4 C34A H34D 111.7
C33A C34A H34D 111.7
H34C C34A H34D 109.5

loop_
_geom_bond_atom_site_label_1
_geom_bond_atom_site_label_2
_geom_bond_distance
Al1 O2 1.7907(14)
Al1 O1 1.7943(15)
Al1 N2 1.8610(17)
Al1 N1 1.8682(17)
Li1 O4 1.951(4)
Li1 O1 1.968(4)
Li1 O2 1.983(4)
Li1 O3 2.031(4)
Si1 N1 1.7331(18)
Si1 C1 1.878(3)
Si1 C3 1.884(3)
Si1 C2 1.886(2)
Si2 N1 1.7361(18)
Si2 C5 1.869(2)
Si2 C6 1.873(3)
Si2 C4 1.881(2)
Si3 N2 1.7342(17)
Si3 C7 1.875(2)
Si3 C9 1.880(2)
Si3 C8 1.883(3)
Si4 N2 1.7332(17)
Si4 C12 1.873(2)
Si4 C11 1.874(2)
Si4 C10 1.876(2)
O1 C13 1.415(2)
O2 C20 1.409(2)
O3 C30 1.32(3)
O3 C27 1.44(5)
O3 C27A 1.447(17)
O3 C30A 1.481(8)
O4 C31 1.42(3)
O4 C34 1.425(12)
O4 C31A 1.50(7)
O4 C34A 1.51(3)
C1 H1A 0.9800
C1 H1B 0.9800
C1 H1C 0.9800
C2 H2A 0.9800
C2 H2B 0.9800
C2 H2C 0.9800
C3 H3A 0.9800
C3 H3B 0.9800
C3 H3C 0.9800
C4 H4A 0.9800
C4 H4B 0.9800
C4 H4C 0.9800
C5 H5A 0.9800
C5 H5B 0.9800
C5 H5C 0.9800
C6 H6A 0.9800
C6 H6B 0.9800
C6 H6C 0.9800
C7 H7A 0.9800
C7 H7B 0.9800
C7 H7C 0.9800
C8 H8A 0.9800
C8 H8B 0.9800
C8 H8C 0.9800
C9 H9A 0.9800
C9 H9B 0.9800
C9 H9C 0.9800
C10 H10A 0.9800
C10 H10B 0.9800
C10 H10C 0.9800
C11 H11A 0.9800
C11 H11B 0.9800
C11 H11C 0.9800
C12 H12A 0.9800
C12 H12B 0.9800
C12 H12C 0.9800
C13 C14 1.518(3)
C13 H13A 0.9900
C13 H13B 0.9900
C14 C19 1.377(3)
C14 C15 1.393(3)
C15 C16 1.383(3)
C15 H15 0.9500
C16 C17 1.380(4)
C16 H16 0.9500
C17 C18 1.385(4)
C17 H17 0.9500
C18 C19 1.391(4)
C18 H18 0.9500
C19 H19 0.9500
C20 C21 1.509(3)
C20 H20A 0.9900
C20 H20B 0.9900
C21 C22 1.383(3)
C21 C26 1.385(3)
C22 C23 1.386(3)
C22 H22 0.9500
C23 C24 1.370(5)
C23 H23 0.9500
C24 C25 1.366(4)
C24 H24 0.9500
C25 C26 1.401(3)
C25 H25 0.9500
C26 H26 0.9500
C27 C28 1.522(10)
C27 H27A 0.9900
C27 H27B 0.9900
C28 C29 1.530(9)
C28 H28A 0.9900
C28 H28B 0.9900
C29 C30 1.529(10)
C29 H29A 0.9900
C29 H29B 0.9900
C30 H30A 0.9900
C30 H30B 0.9900
C31 C32 1.536(8)
C31 H31A 0.9900
C31 H31B 0.9900
C32 C33 1.512(5)
C32 H32A 0.9900
C32 H32B 0.9900
C33 C34 1.532(7)
C33 H33A 0.9900
C33 H33B 0.9900
C34 H34A 0.9900
C34 H34B 0.9900
C27A C28A 1.514(7)
C27A H27C 0.9900
C27A H27D 0.9900
C28A C29A 1.513(5)
C28A H28C 0.9900
C28A H28D 0.9900
C29A C30A 1.512(5)
C29A H29C 0.9900
C29A H29D 0.9900
C30A H30C 0.9900
C30A H30D 0.9900
C31A C32A 1.532(10)
C31A H31C 0.9900
C31A H31D 0.9900
C32A C33A 1.526(9)
C32A H32C 0.9900
C32A H32D 0.9900
C33A C34A 1.530(10)
C33A H33C 0.9900
C33A H33D 0.9900
C34A H34C 0.9900
C34A H34D 0.9900

loop_
_geom_torsion_atom_site_label_1
_geom_torsion_atom_site_label_2
_geom_torsion_atom_site_label_3
_geom_torsion_atom_site_label_4
_geom_torsion
O2 Al1 O1 C13 147.34(15)
N2 Al1 O1 C13 27.41(17)
N1 Al1 O1 C13 -103.71(16)
O2 Al1 O1 Li1 -7.47(12)
N2 Al1 O1 Li1 -127.40(12)
N1 Al1 O1 Li1 101.48(13)
O1 Al1 O2 C20 152.84(16)
N2 Al1 O2 C20 -95.58(17)
N1 Al1 O2 C20 34.53(18)
O1 Al1 O2 Li1 7.41(12)
N2 Al1 O2 Li1 118.99(13)
N1 Al1 O2 Li1 -110.90(13)
C1 Si1 N1 Si2 -167.39(12)
C3 Si1 N1 Si2 -48.94(15)
C2 Si1 N1 Si2 71.68(14)
C1 Si1 N1 Al1 -0.88(16)
C3 Si1 N1 Al1 117.58(13)
C2 Si1 N1 Al1 -121.80(13)
C5 Si2 N1 Si1 88.63(13)
C6 Si2 N1 Si1 -150.84(12)
C4 Si2 N1 Si1 -32.61(15)
C5 Si2 N1 Al1 -77.99(13)
C6 Si2 N1 Al1 42.53(15)
C4 Si2 N1 Al1 160.77(11)
O2 Al1 N1 Si1 -81.87(11)
O1 Al1 N1 Si1 179.70(9)
N2 Al1 N1 Si1 50.75(13)
O2 Al1 N1 Si2 84.30(11)
O1 Al1 N1 Si2 -14.12(14)
N2 Al1 N1 Si2 -143.08(10)
C12 Si4 N2 Si3 -155.69(12)
C11 Si4 N2 Si3 83.89(14)
C10 Si4 N2 Si3 -37.15(16)
C12 Si4 N2 Al1 31.85(15)
C11 Si4 N2 Al1 -88.58(14)
C10 Si4 N2 Al1 150.39(13)
C7 Si3 N2 Si4 -163.13(12)
C9 Si3 N2 Si4 -43.67(15)
C8 Si3 N2 Si4 76.57(14)
C7 Si3 N2 Al1 9.61(15)
C9 Si3 N2 Al1 129.07(13)
C8 Si3 N2 Al1 -110.69(13)
O2 Al1 N2 Si4 -10.91(15)
O1 Al1 N2 Si4 89.24(12)
N1 Al1 N2 Si4 -137.87(11)
O2 Al1 N2 Si3 176.68(9)
O1 Al1 N2 Si3 -83.16(11)
N1 Al1 N2 Si3 49.73(13)
Al1 O1 C13 C14 -147.66(14)
Li1 O1 C13 C14 -2.8(3)
O1 C13 C14 C19 -67.5(3)
O1 C13 C14 C15 113.8(2)
C19 C14 C15 C16 1.1(3)
C13 C14 C15 C16 179.8(2)
C14 C15 C16 C17 -0.3(4)
C15 C16 C17 C18 -0.7(4)
C16 C17 C18 C19 0.9(4)
C15 C14 C19 C18 -0.8(4)
C13 C14 C19 C18 -179.5(2)
C17 C18 C19 C14 -0.2(4)
Al1 O2 C20 C21 -167.36(14)
Li1 O2 C20 C21 -34.5(3)
O2 C20 C21 C22 153.8(2)
O2 C20 C21 C26 -28.3(3)
C26 C21 C22 C23 -1.5(4)
C20 C21 C22 C23 176.5(2)
C21 C22 C23 C24 1.9(4)
C22 C23 C24 C25 -0.9(4)
C23 C24 C25 C26 -0.4(4)
C22 C21 C26 C25 0.2(3)
C20 C21 C26 C25 -177.8(2)
C24 C25 C26 C21 0.8(4)
C30 O3 C27 C28 -29(3)
Li1 O3 C27 C28 162.9(9)
O3 C27 C28 C29 43(2)
C27 C28 C29 C30 -40(2)
C27 O3 C30 C29 3(3)
Li1 O3 C30 C29 170.9(10)
C28 C29 C30 O3 25(2)
C34 O4 C31 C32 8.9(13)
Li1 O4 C31 C32 -171.6(5)
O4 C31 C32 C33 -30.9(12)
C31 C32 C33 C34 39.0(12)
C31 O4 C34 C33 16.9(10)
Li1 O4 C34 C33 -162.5(3)
C32 C33 C34 O4 -35.9(7)
C30A O3 C27A C28A 21.8(8)
Li1 O3 C27A C28A -167.1(3)
O3 C27A C28A C29A -37.4(7)
C27A C28A C29A C30A 38.3(7)
C27A O3 C30A C29A 3.0(7)
Li1 O3 C30A C29A -169.0(3)
C28A C29A C30A O3 -26.4(6)
C34A O4 C31A C32A -12(3)
Li1 O4 C31A C32A 159.2(11)
O4 C31A C32A C33A 41(3)
C31A C32A C33A C34A -55(2)
C31A O4 C34A C33A -21(3)
Li1 O4 C34A C33A 166.9(8)
C32A C33A C34A O4 45.4(17)
